data_2240045
loop_
_publ_author_name
'Sharma, Naresh'
'Parihar, Sanjay'
'Jadeja, R. N.'
'Kant, Rajni'
'Gupta, Vivek K.'

_publ_section_title
;
 Crystal structure of
 (4<i>Z</i>)-1-(3,4-dichlorophenyl)-4-[hydroxy(4-methylphenyl)methylidene]-3-methyl-4,5-dihydro-1<i>H</i>-pyrazol-5-one
;
_journal_issue 10
_journal_name_full 'Acta Crystallographica Section E'
_journal_page_first o1136
_journal_page_last o1137
_journal_paper_doi 10.1107/S160053681402114X
_journal_volume 70
_journal_year 2014
_chemical_formula_iupac 'C18 H14 Cl2 N2 O2'
_chemical_formula_moiety 'C18 H14 Cl2 N2 O2'
_chemical_formula_sum 'C18 H14 Cl2 N2 O2'
_chemical_formula_weight 361.21
_chemical_name_systematic
(4<i>Z</i>)-1-(3,4-Dichlorophenyl)-4-[hydroxy(4-methylphenyl)methylidene]-3-methyl-4,5-dihydro-1<i>H</i>-pyrazol-5-one
_space_group_IT_number 2
_symmetry_cell_setting triclinic
_symmetry_space_group_name_Hall '-P 1'
_symmetry_space_group_name_H-M 'P -1'
_atom_sites_solution_hydrogens geom
_atom_sites_solution_primary direct
_atom_sites_solution_secondary difmap
_audit_creation_method SHELXL-97
_cell_angle_alpha 71.963(5)
_cell_angle_beta 80.731(5)
_cell_angle_gamma 76.832(5)
_cell_formula_units_Z 4
_cell_length_a 7.5041(5)
_cell_length_b 15.4848(9)
_cell_length_c 15.5589(10)
_cell_measurement_reflns_used 2794
_cell_measurement_temperature 293(2)
_cell_measurement_theta_max 29.09
_cell_measurement_theta_min 3.70
_cell_volume 1665.87(19)
_computing_cell_refinement
;
<i>CrysAlis PRO</i> (Oxford Diffraction, 2010)
;
_computing_data_collection
;
<i>CrysAlis PRO</i> (Oxford Diffraction, 2010)
;
_computing_data_reduction
;
<i>CrysAlis PRO</i> (Oxford Diffraction, 2010)
;
_computing_molecular_graphics
;
ORTEP-3 for Windows (Farrugia, 2012)
;
_computing_publication_material
;
PLATON (Spek, 2009)
;
_computing_structure_refinement
;
SHELXL97 (Sheldrick, 2008)
;
_computing_structure_solution
;
SHELXS97 (Sheldrick, 2008)
;
_diffrn_ambient_temperature 293(2)
_diffrn_detector_area_resol_mean 16.1049
_diffrn_measured_fraction_theta_full 0.997
_diffrn_measured_fraction_theta_max 0.997
_diffrn_measurement_device_type 'Oxford Diffraction Xcalibur, Sapphire3'
_diffrn_measurement_method '\w scans'
_diffrn_radiation_monochromator graphite
_diffrn_radiation_source 'fine-focus sealed tube'
_diffrn_radiation_type MoK\a
_diffrn_radiation_wavelength 0.71073
_diffrn_reflns_av_R_equivalents 0.0371
_diffrn_reflns_av_sigmaI/netI 0.0737
_diffrn_reflns_limit_h_max 9
_diffrn_reflns_limit_h_min -9
_diffrn_reflns_limit_k_max 18
_diffrn_reflns_limit_k_min -19
_diffrn_reflns_limit_l_max 19
_diffrn_reflns_limit_l_min -18
_diffrn_reflns_number 12468
_diffrn_reflns_theta_full 26.00
_diffrn_reflns_theta_max 26.00
_diffrn_reflns_theta_min 3.47
_diffrn_standards_decay_% 0
_diffrn_standards_interval_count 0
_diffrn_standards_interval_time 0
_diffrn_standards_number 0
_exptl_absorpt_coefficient_mu 0.402
_exptl_absorpt_correction_T_max 1.00000
_exptl_absorpt_correction_T_min 0.95979
_exptl_absorpt_correction_type multi-scan
_exptl_absorpt_process_details
;
(Crys Alis RED; Agilent, 2013)
;
_exptl_crystal_colour Yellow
_exptl_crystal_density_diffrn 1.440
_exptl_crystal_density_method 'not measured'
_exptl_crystal_description Block
_exptl_crystal_F_000 744
_exptl_crystal_size_max 0.30
_exptl_crystal_size_mid 0.20
_exptl_crystal_size_min 0.20
_refine_diff_density_max 0.236
_refine_diff_density_min -0.240
_refine_ls_extinction_method none
_refine_ls_goodness_of_fit_ref 0.993
_refine_ls_hydrogen_treatment constr
_refine_ls_matrix_type full
_refine_ls_number_parameters 437
_refine_ls_number_reflns 6536
_refine_ls_number_restraints 0
_refine_ls_restrained_S_all 0.993
_refine_ls_R_factor_all 0.1079
_refine_ls_R_factor_gt 0.0542
_refine_ls_shift/su_max 0.001
_refine_ls_shift/su_mean 0.000
_refine_ls_structure_factor_coef Fsqd
_refine_ls_weighting_details 'calc w=1/[\s^2^(Fo^2^)+(0.0477P)^2^] where P=(Fo^2^+2Fc^2^)/3'
_refine_ls_weighting_scheme calc
_refine_ls_wR_factor_gt 0.1120
_refine_ls_wR_factor_ref 0.1403
_reflns_number_gt 3600
_reflns_number_total 6536
_reflns_threshold_expression I>2\s(I)
_cod_data_source_file hb7270sup1.cif
_cod_data_source_block I
_cod_original_cell_volume 1665.87(18)
_cod_database_code 2240045
_cod_database_fobs_code 2240045

loop_
_symmetry_equiv_pos_as_xyz
'x, y, z'
'-x, -y, -z'

loop_
_atom_site_type_symbol
_atom_site_label
_atom_site_fract_x
_atom_site_fract_y
_atom_site_fract_z
_atom_site_U_iso_or_equiv
_atom_site_adp_type
_atom_site_calc_flag
_atom_site_refinement_flags
_atom_site_occupancy
_atom_site_symmetry_multiplicity
Cl Cl1A 0.89083(13) -0.27477(5) 1.06691(6) 0.0731(3) Uani d . 1 1
Cl Cl2A 0.68767(12) -0.25570(6) 1.25713(6) 0.0726(3) Uani d . 1 1
O O1A 0.8979(3) 0.02319(13) 0.82650(14) 0.0605(6) Uani d . 1 1
O O2A 0.9047(3) 0.15508(14) 0.68000(15) 0.0741(7) Uani d . 1 1
H H2A 0.9209 0.1037 0.7168 0.089 Uiso calc R 1 1
N N1A 0.7441(3) 0.07818(15) 0.94796(15) 0.0449(6) Uani d . 1 1
N N2A 0.6588(3) 0.16407(16) 0.96221(16) 0.0519(7) Uani d . 1 1
C C1A 0.6813(4) 0.22663(19) 0.8851(2) 0.0467(7) Uani d . 1 1
C C2A 0.7840(4) 0.18608(18) 0.81593(18) 0.0424(7) Uani d . 1 1
C C3A 0.8170(4) 0.0901(2) 0.86035(19) 0.0459(7) Uani d . 1 1
C C4A 0.7337(4) -0.00290(19) 1.02012(18) 0.0427(7) Uani d . 1 1
C C5A 0.8104(4) -0.08961(19) 1.0096(2) 0.0495(8) Uani d . 1 1
H H5A 0.8714 -0.0957 0.9542 0.059 Uiso calc R 1 1
C C6A 0.7955(4) -0.1670(2) 1.0822(2) 0.0488(7) Uani d . 1 1
C C7A 0.7061(4) -0.1591(2) 1.1653(2) 0.0504(8) Uani d . 1 1
C C8A 0.6305(4) -0.0722(2) 1.1750(2) 0.0592(9) Uani d . 1 1
H H8A 0.5712 -0.0661 1.2306 0.071 Uiso calc R 1 1
C C9A 0.6420(4) 0.0049(2) 1.1036(2) 0.0577(9) Uani d . 1 1
H H9A 0.5885 0.0630 1.1107 0.069 Uiso calc R 1 1
C C10A 0.8334(4) 0.21605(19) 0.7220(2) 0.0488(8) Uani d . 1 1
C C11A 0.8110(4) 0.31213(19) 0.6644(2) 0.0467(7) Uani d . 1 1
C C12A 0.7578(4) 0.3345(2) 0.5781(2) 0.0584(8) Uani d . 1 1
H H12A 0.7369 0.2883 0.5566 0.070 Uiso calc R 1 1
C C13A 0.7353(4) 0.4249(2) 0.5231(2) 0.0682(10) Uani d . 1 1
H H13A 0.6979 0.4385 0.4654 0.082 Uiso calc R 1 1
C C14A 0.7670(4) 0.4950(2) 0.5517(3) 0.0630(10) Uani d . 1 1
C C15A 0.8276(4) 0.4717(2) 0.6364(3) 0.0655(10) Uani d . 1 1
H H15A 0.8550 0.5175 0.6563 0.079 Uiso calc R 1 1
C C16A 0.8487(4) 0.3822(2) 0.6926(2) 0.0554(8) Uani d . 1 1
H H16A 0.8885 0.3688 0.7497 0.067 Uiso calc R 1 1
C C17A 0.5964(4) 0.32540(19) 0.8800(2) 0.0639(9) Uani d . 1 1
H H17A 0.5084 0.3276 0.9318 0.096 Uiso calc R 1 1
H H17B 0.5357 0.3534 0.8255 0.096 Uiso calc R 1 1
H H17C 0.6906 0.3584 0.8795 0.096 Uiso calc R 1 1
C C18A 0.7404(5) 0.5937(2) 0.4933(3) 0.0929(14) Uani d . 1 1
H H18A 0.7145 0.5964 0.4340 0.139 Uiso calc R 1 1
H H18B 0.8504 0.6175 0.4883 0.139 Uiso calc R 1 1
H H18C 0.6395 0.6303 0.5204 0.139 Uiso calc R 1 1
Cl Cl1B 0.58908(15) 1.43659(6) 1.26432(7) 0.0935(4) Uani d . 1 1
Cl Cl2B 0.70112(15) 1.41790(7) 1.06541(6) 0.0910(4) Uani d . 1 1
O O1B 0.7689(3) 1.13708(13) 1.50039(13) 0.0584(6) Uani d . 1 1
O O2B 0.7819(3) 1.00850(15) 1.64772(15) 0.0779(7) Uani d . 1 1
H H2B 0.7686 1.0600 1.6109 0.094 Uiso calc R 1 1
N N1B 0.7256(3) 1.08466(15) 1.38073(16) 0.0459(6) Uani d . 1 1
N N2B 0.7082(3) 1.00174(16) 1.36756(16) 0.0515(6) Uani d . 1 1
C C1B 0.7252(4) 0.93871(19) 1.4462(2) 0.0452(7) Uani d . 1 1
C C2B 0.7553(4) 0.97807(19) 1.51388(19) 0.0438(7) Uani d . 1 1
C C3B 0.7515(4) 1.0732(2) 1.4681(2) 0.0474(7) Uani d . 1 1
C C4B 0.7189(4) 1.16495(19) 1.30626(19) 0.0449(7) Uani d . 1 1
C C5B 0.6616(4) 1.2518(2) 1.3190(2) 0.0516(8) Uani d . 1 1
H H5 0.6264 1.2581 1.3772 0.062 Uiso calc R 1 1
C C6B 0.6568(4) 1.3294(2) 1.2447(2) 0.0536(8) Uani d . 1 1
C C7B 0.7088(4) 1.3211(2) 1.1586(2) 0.0555(8) Uani d . 1 1
C C8B 0.7640(4) 1.2346(2) 1.1462(2) 0.0617(9) Uani d . 1 1
H H10 0.7956 1.2287 1.0877 0.074 Uiso calc R 1 1
C C9B 0.7734(4) 1.1561(2) 1.2196(2) 0.0542(8) Uani d . 1 1
H H9 0.8160 1.0978 1.2108 0.065 Uiso calc R 1 1
C C10B 0.7744(4) 0.9470(2) 1.6079(2) 0.0510(8) Uani d . 1 1
C C11B 0.7885(4) 0.8533(2) 1.6683(2) 0.0541(8) Uani d . 1 1
C C12B 0.7131(5) 0.8402(3) 1.7580(2) 0.0748(11) Uani d . 1 1
H H12 0.6513 0.8908 1.7780 0.090 Uiso calc R 1 1
C C13B 0.7296(6) 0.7528(4) 1.8172(3) 0.0990(15) Uani d . 1 1
H H13 0.6764 0.7452 1.8767 0.119 Uiso calc R 1 1
C C14B 0.8236(6) 0.6752(3) 1.7909(3) 0.0913(14) Uani d . 1 1
C C15B 0.9010(5) 0.6895(2) 1.7034(3) 0.0800(11) Uani d . 1 1
H H14 0.9673 0.6389 1.6845 0.096 Uiso calc R 1 1
C C16B 0.8847(4) 0.7768(2) 1.6414(2) 0.0616(9) Uani d . 1 1
H H16 0.9382 0.7839 1.5820 0.074 Uiso calc R 1 1
C C17B 0.7036(4) 0.8437(2) 1.4534(2) 0.0627(9) Uani d . 1 1
H H17D 0.6329 0.8459 1.4063 0.094 Uiso calc R 1 1
H H17E 0.6412 0.8180 1.5116 0.094 Uiso calc R 1 1
H H17F 0.8226 0.8057 1.4470 0.094 Uiso calc R 1 1
C C18B 0.8393(7) 0.5792(3) 1.8572(3) 0.144(2) Uani d . 1 1
H H18D 0.7376 0.5526 1.8542 0.215 Uiso calc R 1 1
H H18E 0.8379 0.5832 1.9176 0.215 Uiso calc R 1 1
H H18F 0.9524 0.5411 1.8416 0.215 Uiso calc R 1 1

loop_
_atom_site_aniso_label
_atom_site_aniso_U_11
_atom_site_aniso_U_22
_atom_site_aniso_U_33
_atom_site_aniso_U_12
_atom_site_aniso_U_13
_atom_site_aniso_U_23
Cl1A 0.0999(7) 0.0443(5) 0.0620(6) -0.0064(5) -0.0022(5) -0.0046(4)
Cl2A 0.0981(6) 0.0631(6) 0.0445(5) -0.0181(5) -0.0130(4) 0.0070(4)
O1A 0.0903(15) 0.0338(11) 0.0459(13) 0.0011(11) 0.0034(11) -0.0090(10)
O2A 0.1251(19) 0.0370(12) 0.0475(14) -0.0068(13) 0.0107(13) -0.0094(11)
N1A 0.0555(15) 0.0400(14) 0.0373(14) -0.0056(12) -0.0058(11) -0.0102(11)
N2A 0.0716(17) 0.0387(14) 0.0406(15) -0.0061(13) -0.0007(13) -0.0102(12)
C1A 0.0531(18) 0.0405(17) 0.0485(19) -0.0086(15) -0.0073(15) -0.0145(15)
C2A 0.0536(17) 0.0358(16) 0.0349(16) -0.0070(14) -0.0029(13) -0.0078(13)
C3A 0.0533(18) 0.0461(18) 0.0360(17) -0.0118(15) -0.0029(14) -0.0076(14)
C4A 0.0488(17) 0.0422(17) 0.0365(17) -0.0114(14) -0.0111(13) -0.0050(13)
C5A 0.0574(18) 0.0464(18) 0.0414(18) -0.0074(16) -0.0077(14) -0.0079(14)
C6A 0.0577(18) 0.0435(18) 0.0432(18) -0.0092(15) -0.0134(14) -0.0053(14)
C7A 0.0570(18) 0.0519(19) 0.0370(17) -0.0121(16) -0.0153(14) 0.0016(15)
C8A 0.076(2) 0.061(2) 0.0369(18) -0.0109(19) -0.0061(16) -0.0097(16)
C9A 0.076(2) 0.054(2) 0.0407(19) -0.0084(17) -0.0046(16) -0.0133(16)
C10A 0.0589(19) 0.0361(16) 0.051(2) -0.0102(15) -0.0017(15) -0.0122(15)
C11A 0.0514(17) 0.0382(17) 0.0452(19) -0.0081(15) -0.0002(14) -0.0069(14)
C12A 0.077(2) 0.052(2) 0.045(2) -0.0161(18) -0.0095(16) -0.0071(16)
C13A 0.072(2) 0.068(2) 0.052(2) -0.009(2) -0.0135(17) 0.0013(19)
C14A 0.058(2) 0.049(2) 0.064(2) -0.0074(18) 0.0035(18) 0.0030(18)
C15A 0.076(2) 0.043(2) 0.077(3) -0.0179(18) 0.002(2) -0.0169(19)
C16A 0.069(2) 0.0438(19) 0.052(2) -0.0117(17) -0.0023(16) -0.0122(16)
C17A 0.083(2) 0.0429(19) 0.059(2) -0.0045(17) 0.0046(18) -0.0156(16)
C18A 0.086(3) 0.049(2) 0.106(3) -0.004(2) 0.001(2) 0.019(2)
Cl1B 0.1408(9) 0.0441(5) 0.0768(7) 0.0147(6) -0.0136(6) -0.0120(5)
Cl2B 0.1345(8) 0.0651(6) 0.0552(6) -0.0192(6) -0.0157(6) 0.0122(5)
O1B 0.0902(15) 0.0445(12) 0.0431(13) -0.0151(11) -0.0100(11) -0.0129(10)
O2B 0.138(2) 0.0606(15) 0.0433(14) -0.0348(15) -0.0194(14) -0.0088(12)
N1B 0.0605(15) 0.0384(14) 0.0374(14) -0.0066(12) -0.0060(12) -0.0101(11)
N2B 0.0731(17) 0.0385(14) 0.0419(15) -0.0113(13) -0.0053(13) -0.0096(12)
C1B 0.0510(17) 0.0402(17) 0.0408(17) -0.0068(15) 0.0016(14) -0.0107(14)
C2B 0.0504(17) 0.0415(17) 0.0355(16) -0.0078(15) 0.0003(13) -0.0083(13)
C3B 0.0527(18) 0.0504(19) 0.0377(17) -0.0095(15) 0.0017(14) -0.0138(15)
C4B 0.0461(17) 0.0417(17) 0.0402(17) -0.0022(14) -0.0052(13) -0.0060(14)
C5B 0.0570(19) 0.0499(19) 0.0430(18) 0.0006(16) -0.0048(15) -0.0137(15)
C6B 0.0615(19) 0.0392(17) 0.050(2) 0.0006(15) -0.0088(15) -0.0037(15)
C7B 0.0605(19) 0.051(2) 0.0445(19) -0.0074(17) -0.0087(15) 0.0007(15)
C8B 0.078(2) 0.063(2) 0.0393(19) -0.0122(19) -0.0016(16) -0.0108(17)
C9B 0.067(2) 0.0478(19) 0.0428(19) -0.0044(16) 0.0006(15) -0.0137(15)
C10B 0.0570(18) 0.0500(19) 0.0467(19) -0.0141(16) -0.0069(15) -0.0109(15)
C11B 0.0544(19) 0.057(2) 0.047(2) -0.0188(17) -0.0099(15) -0.0006(16)
C12B 0.080(2) 0.093(3) 0.044(2) -0.030(2) -0.0035(18) 0.000(2)
C13B 0.101(3) 0.137(4) 0.048(2) -0.061(3) -0.018(2) 0.023(3)
C14B 0.091(3) 0.086(3) 0.084(3) -0.048(3) -0.045(3) 0.036(3)
C15B 0.083(3) 0.057(2) 0.097(3) -0.024(2) -0.034(2) 0.003(2)
C16B 0.066(2) 0.056(2) 0.058(2) -0.0232(18) -0.0149(17) 0.0033(17)
C17B 0.091(2) 0.0499(19) 0.053(2) -0.0216(18) -0.0073(18) -0.0156(16)
C18B 0.155(4) 0.109(4) 0.138(5) -0.076(3) -0.073(4) 0.072(3)

loop_
_atom_type_symbol
_atom_type_description
_atom_type_scat_dispersion_real
_atom_type_scat_dispersion_imag
_atom_type_scat_source
C C 0.0033 0.0016 'International Tables Vol C Tables 4.2.6.8 and 6.1.1.4'
H H 0.0000 0.0000 'International Tables Vol C Tables 4.2.6.8 and 6.1.1.4'
N N 0.0061 0.0033 'International Tables Vol C Tables 4.2.6.8 and 6.1.1.4'
O O 0.0106 0.0060 'International Tables Vol C Tables 4.2.6.8 and 6.1.1.4'
Cl Cl 0.1484 0.1585 'International Tables Vol C Tables 4.2.6.8 and 6.1.1.4'

loop_
_geom_angle_atom_site_label_1
_geom_angle_atom_site_label_2
_geom_angle_atom_site_label_3
_geom_angle
C10A O2A H2A 109.5
C3A N1A N2A 110.2(2)
C3A N1A C4A 131.0(2)
N2A N1A C4A 118.8(2)
C1A N2A N1A 106.7(2)
N2A C1A C2A 111.6(2)
N2A C1A C17A 118.0(2)
C2A C1A C17A 130.4(3)
C10A C2A C3A 118.7(2)
C10A C2A C1A 137.0(3)
C3A C2A C1A 103.8(2)
O1A C3A N1A 124.1(3)
O1A C3A C2A 128.2(3)
N1A C3A C2A 107.6(2)
C5A C4A C9A 119.5(3)
C5A C4A N1A 121.5(2)
C9A C4A N1A 118.9(2)
C6A C5A C4A 119.3(3)
C6A C5A H5A 120.3
C4A C5A H5A 120.3
C5A C6A C7A 121.1(3)
C5A C6A Cl1A 118.4(2)
C7A C6A Cl1A 120.5(2)
C8A C7A C6A 119.0(3)
C8A C7A Cl2A 119.5(2)
C6A C7A Cl2A 121.5(2)
C9A C8A C7A 120.7(3)
C9A C8A H8A 119.7
C7A C8A H8A 119.7
C8A C9A C4A 120.4(3)
C8A C9A H9A 119.8
C4A C9A H9A 119.8
O2A C10A C2A 118.5(3)
O2A C10A C11A 114.8(3)
C2A C10A C11A 126.6(3)
C12A C11A C16A 117.9(3)
C12A C11A C10A 120.1(3)
C16A C11A C10A 121.9(3)
C11A C12A C13A 120.8(3)
C11A C12A H12A 119.6
C13A C12A H12A 119.6
C14A C13A C12A 121.5(3)
C14A C13A H13A 119.3
C12A C13A H13A 119.3
C13A C14A C15A 117.5(3)
C13A C14A C18A 122.1(4)
C15A C14A C18A 120.4(4)
C14A C15A C16A 121.8(3)
C14A C15A H15A 119.1
C16A C15A H15A 119.1
C15A C16A C11A 120.4(3)
C15A C16A H16A 119.8
C11A C16A H16A 119.8
C1A C17A H17A 109.5
C1A C17A H17B 109.5
H17A C17A H17B 109.5
C1A C17A H17C 109.5
H17A C17A H17C 109.5
H17B C17A H17C 109.5
C14A C18A H18A 109.5
C14A C18A H18B 109.5
H18A C18A H18B 109.5
C14A C18A H18C 109.5
H18A C18A H18C 109.5
H18B C18A H18C 109.5
C10B O2B H2B 109.5
C3B N1B N2B 111.4(2)
C3B N1B C4B 129.2(2)
N2B N1B C4B 119.4(2)
C1B N2B N1B 106.6(2)
N2B C1B C2B 110.8(3)
N2B C1B C17B 118.4(3)
C2B C1B C17B 130.8(3)
C10B C2B C3B 118.4(3)
C10B C2B C1B 136.5(3)
C3B C2B C1B 105.0(3)
O1B C3B N1B 125.4(3)
O1B C3B C2B 128.3(3)
N1B C3B C2B 106.2(3)
C5B C4B C9B 119.9(3)
C5B C4B N1B 120.9(2)
C9B C4B N1B 119.2(2)
C4B C5B C6B 119.6(3)
C4B C5B H5 120.2
C6B C5B H5 120.2
C7B C6B C5B 120.8(3)
C7B C6B Cl1B 121.2(2)
C5B C6B Cl1B 117.9(2)
C6B C7B C8B 119.4(3)
C6B C7B Cl2B 121.0(2)
C8B C7B Cl2B 119.7(2)
C7B C8B C9B 120.8(3)
C7B C8B H10 119.6
C9B C8B H10 119.6
C4B C9B C8B 119.4(3)
C4B C9B H9 120.3
C8B C9B H9 120.3
O2B C10B C2B 117.5(3)
O2B C10B C11B 114.0(3)
C2B C10B C11B 128.5(3)
C16B C11B C12B 118.5(3)
C16B C11B C10B 122.4(3)
C12B C11B C10B 119.0(3)
C13B C12B C11B 120.2(4)
C13B C12B H12 119.9
C11B C12B H12 119.9
C12B C13B C14B 122.0(4)
C12B C13B H13 119.0
C14B C13B H13 119.0
C15B C14B C13B 117.1(4)
C15B C14B C18B 121.8(5)
C13B C14B C18B 121.1(5)
C14B C15B C16B 122.4(4)
C14B C15B H14 118.8
C16B C15B H14 118.8
C11B C16B C15B 119.8(3)
C11B C16B H16 120.1
C15B C16B H16 120.1
C1B C17B H17D 109.5
C1B C17B H17E 109.5
H17D C17B H17E 109.5
C1B C17B H17F 109.5
H17D C17B H17F 109.5
H17E C17B H17F 109.5
C14B C18B H18D 109.5
C14B C18B H18E 109.5
H18D C18B H18E 109.5
C14B C18B H18F 109.5
H18D C18B H18F 109.5
H18E C18B H18F 109.5

loop_
_geom_bond_atom_site_label_1
_geom_bond_atom_site_label_2
_geom_bond_distance
Cl1A C6A 1.733(3)
Cl2A C7A 1.733(3)
O1A C3A 1.291(3)
O2A C10A 1.282(3)
O2A H2A 0.8200
N1A C3A 1.357(3)
N1A N2A 1.406(3)
N1A C4A 1.409(3)
N2A C1A 1.302(3)
C1A C2A 1.441(4)
C1A C17A 1.500(4)
C2A C10A 1.405(4)
C2A C3A 1.415(4)
C4A C5A 1.384(4)
C4A C9A 1.395(4)
C5A C6A 1.380(4)
C5A H5A 0.9300
C6A C7A 1.385(4)
C7A C8A 1.380(4)
C8A C9A 1.364(4)
C8A H8A 0.9300
C9A H9A 0.9300
C10A C11A 1.468(4)
C11A C12A 1.380(4)
C11A C16A 1.388(4)
C12A C13A 1.385(4)
C12A H12A 0.9300
C13A C14A 1.372(5)
C13A H13A 0.9300
C14A C15A 1.378(5)
C14A C18A 1.504(4)
C15A C16A 1.379(4)
C15A H15A 0.9300
C16A H16A 0.9300
C17A H17A 0.9600
C17A H17B 0.9600
C17A H17C 0.9600
C18A H18A 0.9600
C18A H18B 0.9600
C18A H18C 0.9600
Cl1B C6B 1.728(3)
Cl2B C7B 1.730(3)
O1B C3B 1.279(3)
O2B C10B 1.302(3)
O2B H2B 0.8200
N1B C3B 1.356(4)
N1B N2B 1.398(3)
N1B C4B 1.410(3)
N2B C1B 1.311(3)
C1B C2B 1.439(4)
C1B C17B 1.485(4)
C2B C10B 1.411(4)
C2B C3B 1.420(4)
C4B C5B 1.381(4)
C4B C9B 1.384(4)
C5B C6B 1.383(4)
C5B H5 0.9300
C6B C7B 1.371(4)
C7B C8B 1.373(4)
C8B C9B 1.384(4)
C8B H10 0.9300
C9B H9 0.9300
C10B C11B 1.455(4)
C11B C16B 1.386(4)
C11B C12B 1.390(4)
C12B C13B 1.373(5)
C12B H12 0.9300
C13B C14B 1.390(5)
C13B H13 0.9300
C14B C15B 1.363(6)
C14B C18B 1.516(5)
C15B C16B 1.389(4)
C15B H14 0.9300
C16B H16 0.9300
C17B H17D 0.9600
C17B H17E 0.9600
C17B H17F 0.9600
C18B H18D 0.9600
C18B H18E 0.9600
C18B H18F 0.9600

loop_
_geom_hbond_atom_site_label_D
_geom_hbond_atom_site_label_H
_geom_hbond_atom_site_label_A
_geom_hbond_site_symmetry_A
_geom_hbond_distance_DH
_geom_hbond_distance_HA
_geom_hbond_distance_DA
_geom_hbond_angle_DHA
_geom_hbond_publ_flag
O2A H2A O1A 1_555 0.82 1.78 2.549(3) 155 y
C5A H5A O1A 1_555 0.93 2.27 2.904(3) 125 y
O2B H2B O1B 1_555 0.82 1.76 2.527(3) 154 y
C18A H18B Cg5 2_566 0.96 2.85 3.616(4) 136 y

loop_
_geom_torsion_atom_site_label_1
_geom_torsion_atom_site_label_2
_geom_torsion_atom_site_label_3
_geom_torsion_atom_site_label_4
_geom_torsion
C3A N1A N2A C1A -0.6(3)
C4A N1A N2A C1A -177.3(2)
N1A N2A C1A C2A -0.7(3)
N1A N2A C1A C17A 177.6(2)
N2A C1A C2A C10A 172.6(4)
C17A C1A C2A C10A -5.5(6)
N2A C1A C2A C3A 1.6(3)
C17A C1A C2A C3A -176.4(3)
N2A N1A C3A O1A -177.3(3)
C4A N1A C3A O1A -1.1(5)
N2A N1A C3A C2A 1.6(3)
C4A N1A C3A C2A 177.8(3)
C10A C2A C3A O1A 4.0(5)
C1A C2A C3A O1A 177.0(3)
C10A C2A C3A N1A -174.9(3)
C1A C2A C3A N1A -1.9(3)
C3A N1A C4A C5A 2.3(5)
N2A N1A C4A C5A 178.2(2)
C3A N1A C4A C9A -177.0(3)
N2A N1A C4A C9A -1.1(4)
C9A C4A C5A C6A -0.3(4)
N1A C4A C5A C6A -179.6(3)
C4A C5A C6A C7A -0.4(5)
C4A C5A C6A Cl1A 179.4(2)
C5A C6A C7A C8A 0.2(5)
Cl1A C6A C7A C8A -179.5(2)
C5A C6A C7A Cl2A -179.6(2)
Cl1A C6A C7A Cl2A 0.6(4)
C6A C7A C8A C9A 0.6(5)
Cl2A C7A C8A C9A -179.6(3)
C7A C8A C9A C4A -1.2(5)
C5A C4A C9A C8A 1.1(5)
N1A C4A C9A C8A -179.6(3)
C3A C2A C10A O2A 0.7(5)
C1A C2A C10A O2A -169.3(3)
C3A C2A C10A C11A -179.7(3)
C1A C2A C10A C11A 10.3(6)
O2A C10A C11A C12A 38.5(4)
C2A C10A C11A C12A -141.0(3)
O2A C10A C11A C16A -139.0(3)
C2A C10A C11A C16A 41.5(5)
C16A C11A C12A C13A -2.7(4)
C10A C11A C12A C13A 179.7(3)
C11A C12A C13A C14A 0.8(5)
C12A C13A C14A C15A 1.9(5)
C12A C13A C14A C18A -179.1(3)
C13A C14A C15A C16A -2.7(5)
C18A C14A C15A C16A 178.3(3)
C14A C15A C16A C11A 0.8(5)
C12A C11A C16A C15A 2.0(4)
C10A C11A C16A C15A 179.5(3)
C3B N1B N2B C1B -0.6(3)
C4B N1B N2B C1B 178.0(2)
N1B N2B C1B C2B -0.3(3)
N1B N2B C1B C17B 177.2(2)
N2B C1B C2B C10B 176.5(3)
C17B C1B C2B C10B -0.6(6)
N2B C1B C2B C3B 1.1(3)
C17B C1B C2B C3B -176.0(3)
N2B N1B C3B O1B -178.9(3)
C4B N1B C3B O1B 2.6(5)
N2B N1B C3B C2B 1.3(3)
C4B N1B C3B C2B -177.2(2)
C10B C2B C3B O1B 2.4(5)
C1B C2B C3B O1B 178.8(3)
C10B C2B C3B N1B -177.8(2)
C1B C2B C3B N1B -1.4(3)
C3B N1B C4B C5B -28.0(4)
N2B N1B C4B C5B 153.6(3)
C3B N1B C4B C9B 150.9(3)
N2B N1B C4B C9B -27.4(4)
C9B C4B C5B C6B 0.9(5)
N1B C4B C5B C6B 179.9(3)
C4B C5B C6B C7B -0.2(5)
C4B C5B C6B Cl1B -178.6(2)
C5B C6B C7B C8B 0.8(5)
Cl1B C6B C7B C8B 179.1(3)
C5B C6B C7B Cl2B 179.4(2)
Cl1B C6B C7B Cl2B -2.3(4)
C6B C7B C8B C9B -2.1(5)
Cl2B C7B C8B C9B 179.3(2)
C5B C4B C9B C8B -2.1(5)
N1B C4B C9B C8B 178.9(3)
C7B C8B C9B C4B 2.8(5)
C3B C2B C10B O2B 2.0(4)
C1B C2B C10B O2B -172.9(3)
C3B C2B C10B C11B -177.6(3)
C1B C2B C10B C11B 7.4(6)
O2B C10B C11B C16B -141.9(3)
C2B C10B C11B C16B 37.8(5)
O2B C10B C11B C12B 33.8(4)
C2B C10B C11B C12B -146.6(3)
C16B C11B C12B C13B -2.0(5)
C10B C11B C12B C13B -177.9(3)
C11B C12B C13B C14B 1.2(6)
C12B C13B C14B C15B 0.7(6)
C12B C13B C14B C18B -179.7(4)
C13B C14B C15B C16B -1.6(6)
C18B C14B C15B C16B 178.7(3)
C12B C11B C16B C15B 1.1(5)
C10B C11B C16B C15B 176.8(3)
C14B C15B C16B C11B 0.8(5)
